data_7112181
loop_
_publ_author_name
'Y. Maximilian Klein'
'Natasha F. Sciortino'
'Florence Ragon'
'Catherine E. Housecroft'
'Cameron J. Kepert'
'Suzanne M. Neville'

_publ_section_title
;
 Spin crossover intermediate plateau stabilization in a flexible 2-D
 Hofmann-type coordination polymer
;
_journal_coden_Cambridge 182
_journal_name_full Chem.Commun.
_journal_page_first 3838
_journal_paper_doi 10.1039/C4CC01079E
_journal_volume 50
_journal_year 2014
_chemical_formula_moiety 'C18 H12 Fe N12 Pd S2, (H2O, C2H6O)'
_chemical_formula_sum 'C20 H20 Fe N12 O2 Pd S2'
_chemical_formula_weight 685.85
_chemical_name_systematic
; 
 ? 
;
_space_group_IT_number 2
_symmetry_cell_setting triclinic
_symmetry_Int_Tables_number 2
_symmetry_space_group_name_Hall '-P 1'
_symmetry_space_group_name_H-M 'P -1'
_atom_sites_solution_hydrogens geom
_atom_sites_solution_primary direct
_atom_sites_solution_secondary difmap
_audit_creation_date '9 November 2005'
_audit_creation_method SHELXL-97
_cell_angle_alpha 69.852(9)
_cell_angle_beta 90.053(8)
_cell_angle_gamma 74.024(9)
_cell_formula_units_Z 2
_cell_length_a 7.4566(11)
_cell_length_b 13.554(3)
_cell_length_c 14.747(3)
_cell_measurement_reflns_used 211
_cell_measurement_temperature 260(2)
_cell_measurement_theta_max 23.313
_cell_measurement_theta_min 3.140
_cell_volume 1337.6(5)
_computing_cell_refinement 'SMART (BrukerAXS, 1997)'
_computing_data_collection 'SMART (BrukerAXS, 1997)'
_computing_data_reduction 'SAINT+ (BrukerAXS, 1997)'
_computing_molecular_graphics POV_RAY
_computing_publication_material CHECKCIF
_computing_structure_refinement 'SHELXL-97 (Sheldrick, 1997), X-SEED'
_computing_structure_solution 'SHELXS-97 (Sheldrick, 1990)'
_diffrn_ambient_temperature 260(2)
_diffrn_measured_fraction_theta_full 0.929
_diffrn_measured_fraction_theta_max 0.929
_diffrn_measurement_device_type 'Bruker APEX X8'
_diffrn_measurement_method 'scans in phi and omega'
_diffrn_radiation_monochromator graphite
_diffrn_radiation_source 'rotating anode'
_diffrn_radiation_type MoK\a
_diffrn_radiation_wavelength 0.71073
_diffrn_reflns_av_R_equivalents 0.0000
_diffrn_reflns_av_sigmaI/netI 0.0973
_diffrn_reflns_limit_h_max 9
_diffrn_reflns_limit_h_min -9
_diffrn_reflns_limit_k_max 17
_diffrn_reflns_limit_k_min -17
_diffrn_reflns_limit_l_max 18
_diffrn_reflns_limit_l_min -18
_diffrn_reflns_number 5016
_diffrn_reflns_theta_full 27.03
_diffrn_reflns_theta_max 27.03
_diffrn_reflns_theta_min 1.48
_diffrn_standards_decay_% 0
_diffrn_standards_interval_count 0
_diffrn_standards_interval_time 0
_diffrn_standards_number 0
_exptl_absorpt_coefficient_mu 1.410
_exptl_absorpt_correction_T_max 0.9328
_exptl_absorpt_correction_T_min 0.8719
_exptl_absorpt_correction_type analytical
_exptl_absorpt_process_details 'SADABS - Bruker- V2.05'
_exptl_crystal_colour yellow
_exptl_crystal_density_diffrn 1.626
_exptl_crystal_density_method 'not measured'
_exptl_crystal_description plate
_exptl_crystal_F_000 648
_exptl_crystal_size_max 0.10
_exptl_crystal_size_mid 0.10
_exptl_crystal_size_min 0.05
_refine_diff_density_max 1.990
_refine_diff_density_min -1.543
_refine_diff_density_rms 0.266
_refine_ls_extinction_coef 0.020(3)
_refine_ls_extinction_expression Fc^*^=kFc[1+0.001xFc^2^\l^3^/sin(2\q)]^-1/4^
_refine_ls_extinction_method SHELXL
_refine_ls_goodness_of_fit_ref 1.068
_refine_ls_hydrogen_treatment constr
_refine_ls_matrix_type full
_refine_ls_number_parameters 355
_refine_ls_number_reflns 5016
_refine_ls_number_restraints 14
_refine_ls_restrained_S_all 1.066
_refine_ls_R_factor_all 0.0956
_refine_ls_R_factor_gt 0.0659
_refine_ls_shift/su_max 0.000
_refine_ls_shift/su_mean 0.000
_refine_ls_structure_factor_coef Fsqd
_refine_ls_weighting_details 'calc w=1/[\s^2^(Fo^2^)+(0.1228P)^2^+1.1214P] where P=(Fo^2^+2Fc^2^)/3'
_refine_ls_weighting_scheme calc
_refine_ls_wR_factor_gt 0.1684
_refine_ls_wR_factor_ref 0.2035
_reflns_number_gt 3830
_reflns_number_total 5016
_reflns_threshold_expression >2sigma(I)
_cod_data_source_file c4cc01079e3.cif
_cod_data_source_block 'global_2'
_cod_original_cell_volume 1337.6(4)
_cod_original_sg_symbol_Hall 'P -1'
_cod_original_sg_symbol_H-M P-1
_cod_original_formula_sum 'C20 H20 Fe N12 Pd S2 O2'
_cod_database_code 7112181

loop_
_symmetry_equiv_pos_as_xyz
'x, y, z'
'-x, -y, -z'

loop_
_atom_site_label
_atom_site_type_symbol
_atom_site_fract_x
_atom_site_fract_y
_atom_site_fract_z
_atom_site_U_iso_or_equiv
_atom_site_adp_type
_atom_site_occupancy
_atom_site_symmetry_multiplicity
_atom_site_calc_flag
_atom_site_refinement_flags
_atom_site_disorder_assembly
_atom_site_disorder_group
Pd1 Pd -0.51970(7) 1.03920(5) 0.73928(5) 0.0224(3) Uani 1 1 d . . .
Fe2 Fe 0.0000 1.0000 0.5000 0.0208(5) Uani 1 2 d S . .
C2 C -0.3309(14) 1.0444(8) 0.8334(7) 0.027(2) Uani 1 1 d . . .
N4 N -0.8072(12) 1.0217(8) 0.5956(6) 0.033(2) Uani 1 1 d . . .
N2 N -0.2224(11) 1.0421(8) 0.8886(6) 0.032(2) Uani 1 1 d . . .
C4 C -0.7050(14) 1.0285(9) 0.6478(8) 0.029(2) Uani 1 1 d . . .
C3 C -0.3252(14) 1.0281(9) 0.6494(7) 0.026(2) Uani 1 1 d . . .
N3 N -0.2135(12) 1.0224(8) 0.5950(6) 0.032(2) Uani 1 1 d . . .
Fe1 Fe 0.0000 1.0000 1.0000 0.0229(5) Uani 1 2 d S . .
N5 N -0.0862(12) 1.1670(7) 0.9983(6) 0.039(2) Uani 1 1 d . C .
N9 N -0.0880(11) 1.1777(7) 0.4189(6) 0.0293(19) Uani 1 1 d . . .
C1 C -0.7125(14) 1.0446(8) 0.8318(7) 0.025(2) Uani 1 1 d . . .
N10 N -0.1295(15) 1.2517(7) 0.4653(7) 0.048(3) Uani 1 1 d . . .
C14 C -0.2606(14) 1.5195(9) 0.2131(8) 0.043(3) Uani 1 1 d . . .
H14 H -0.2668 1.5309 0.2718 0.051 Uiso 1 1 calc R . .
N11 N -0.1718(13) 1.3420(7) 0.3096(7) 0.043(2) Uani 1 1 d . . .
C13 C -0.1761(17) 1.3493(10) 0.3993(9) 0.049(3) Uani 1 1 d . . .
H13 H -0.2079 1.4146 0.4114 0.059 Uiso 1 1 calc R . .
C5 C -0.1290(18) 1.2521(10) 0.9178(8) 0.044(3) Uani 1 1 d . C .
H5 H -0.1269 1.2483 0.8561 0.052 Uiso 1 1 calc R . .
C12 C -0.1188(19) 1.2334(10) 0.3256(9) 0.051(3) Uani 1 1 d . . .
H12 H -0.1061 1.2028 0.2775 0.061 Uiso 1 1 calc R . .
N12 N -0.2136(18) 1.4223(8) 0.2168(7) 0.066(3) Uani 1 1 d . . .
N7 N -0.176(2) 1.3446(9) 0.9356(8) 0.082(4) Uani 1 1 d . . .
N6 N -0.106(2) 1.2079(10) 1.0737(8) 0.095(5) Uani 1 1 d . . .
N1 N -0.8210(12) 1.0413(8) 0.8892(6) 0.031(2) Uani 1 1 d . . .
C16 C -0.3582(19) 1.7224(10) 0.1167(10) 0.055(4) Uani 1 1 d . B .
H16 H -0.3672 1.7447 0.1700 0.067 Uiso 1 1 calc R . .
C15 C -0.3054(19) 1.6138(10) 0.1270(9) 0.046(3) Uani 1 1 d . . .
C17 C -0.3972(16) 1.7969(9) 0.0226(8) 0.047(3) Uani 1 1 d . . .
H17 H -0.3952 1.8694 0.0035 0.056 Uiso 1 1 calc R A 1
C7 C -0.2387(16) 1.4785(9) 0.7837(9) 0.049(3) Uani 1 1 d . . .
H7 H -0.2053 1.4202 0.7615 0.059 Uiso 1 1 calc R C .
C18A C -0.308(4) 1.748(2) -0.0393(19) 0.052(7) Uiso 0.50 1 d PU B 2
H18A H -0.2359 1.7715 -0.0893 0.062 Uiso 0.50 1 calc PR B 2
N8 N -0.231(3) 1.4550(10) 0.8709(9) 0.109(6) Uani 1 1 d . C .
C8 C -0.2932(17) 1.5855(10) 0.7120(9) 0.049(3) Uani 1 1 d . C .
C9 C -0.298(4) 1.6128(15) 0.6192(12) 0.145(11) Uani 1 1 d . . .
H9 H -0.2630 1.5600 0.5904 0.174 Uiso 1 1 calc R C .
C6B C -0.097(4) 1.310(2) 1.0344(19) 0.049(6) Uiso 0.50 1 d PU C 2
H6B H -0.0507 1.3494 1.0639 0.059 Uiso 0.50 1 calc PR C 2
O1 O -0.1235(16) 1.2408(9) 0.6595(8) 0.088(3) Uani 1 1 d . . .
C11 C -0.387(2) 1.7784(11) 0.6153(12) 0.077(5) Uani 1 1 d . . .
H11 H -0.3956 1.8527 0.5930 0.093 Uiso 1 1 calc R C 1
C10 C -0.355(4) 1.7203(14) 0.5657(14) 0.131(10) Uani 1 1 d . C .
H10 H -0.3694 1.7480 0.4981 0.157 Uiso 1 1 calc R . .
S2B S -0.3868(13) 1.6091(6) 0.0153(5) 0.062(2) Uani 0.50 1 d PU B 2
S2A S -0.2194(12) 1.6092(6) 0.0157(5) 0.0607(19) Uani 0.50 1 d PU B 1
O2A O -0.1000(17) 1.5919(11) 0.4054(11) 0.042(4) Uani 0.50 1 d P D 1
O2B O -0.4947(18) 1.5923(11) 0.4054(10) 0.040(4) Uani 0.50 1 d P E 2
C18B C -0.440(4) 1.748(2) -0.0393(19) 0.050(6) Uiso 0.50 1 d PU B 1
H18B H -0.5361 1.7699 -0.0888 0.060 Uiso 0.50 1 calc PR B 1
S1B S -0.2835(12) 1.7014(7) 0.7334(6) 0.0613(19) Uani 0.50 1 d PU C 2
S1A S -0.4153(13) 1.7018(6) 0.7335(6) 0.0621(19) Uani 0.50 1 d PU C 1
C6A C -0.227(4) 1.315(2) 1.0292(18) 0.047(6) Uiso 0.50 1 d PU C 1
H6A H -0.3179 1.3559 1.0558 0.057 Uiso 0.50 1 calc PR C 1

loop_
_atom_site_aniso_label
_atom_site_aniso_U_11
_atom_site_aniso_U_22
_atom_site_aniso_U_33
_atom_site_aniso_U_23
_atom_site_aniso_U_13
_atom_site_aniso_U_12
Pd1 0.0149(3) 0.0367(4) 0.0207(4) -0.0138(4) 0.0018(4) -0.0110(2)
Fe2 0.0144(9) 0.0311(11) 0.0206(10) -0.0117(8) 0.0006(8) -0.0091(8)
C2 0.022(5) 0.034(6) 0.030(5) -0.014(5) 0.007(4) -0.012(4)
N4 0.024(4) 0.051(6) 0.029(4) -0.019(4) -0.001(4) -0.013(4)
N2 0.022(4) 0.048(6) 0.030(5) -0.018(4) -0.005(4) -0.012(4)
C4 0.017(5) 0.038(6) 0.034(6) -0.016(5) 0.006(4) -0.008(4)
C3 0.023(5) 0.044(6) 0.023(5) -0.017(4) 0.004(4) -0.019(4)
N3 0.027(5) 0.049(6) 0.030(4) -0.020(4) 0.011(4) -0.017(4)
Fe1 0.0151(9) 0.0361(12) 0.0218(10) -0.0129(9) 0.0004(8) -0.0108(8)
N5 0.050(5) 0.043(5) 0.028(5) -0.017(4) 0.011(4) -0.017(4)
N9 0.025(4) 0.030(5) 0.034(5) -0.011(4) 0.000(4) -0.009(3)
C1 0.030(5) 0.032(6) 0.020(5) -0.012(4) -0.001(4) -0.015(4)
N10 0.074(7) 0.031(5) 0.036(6) -0.010(4) 0.002(5) -0.013(5)
C14 0.045(6) 0.041(7) 0.043(6) -0.016(5) 0.007(5) -0.012(5)
N11 0.056(6) 0.034(5) 0.036(6) -0.009(4) 0.004(5) -0.013(4)
C13 0.069(8) 0.036(7) 0.044(7) -0.017(6) 0.004(6) -0.015(6)
C5 0.068(8) 0.034(6) 0.032(6) -0.017(5) 0.003(6) -0.013(6)
C12 0.087(9) 0.031(7) 0.035(7) -0.013(6) 0.013(6) -0.013(6)
N12 0.117(10) 0.037(6) 0.028(5) -0.005(4) 0.002(6) -0.011(6)
N7 0.153(12) 0.039(6) 0.042(7) -0.011(5) 0.007(7) -0.014(7)
N6 0.200(16) 0.044(7) 0.029(6) -0.018(6) 0.000(8) -0.008(9)
N1 0.025(4) 0.049(6) 0.026(4) -0.014(4) 0.010(4) -0.019(4)
C16 0.081(10) 0.038(7) 0.045(7) -0.017(6) -0.001(7) -0.011(7)
C15 0.063(8) 0.031(6) 0.040(7) -0.007(5) -0.005(6) -0.016(6)
C17 0.052(7) 0.027(6) 0.047(8) -0.003(5) -0.002(6) -0.003(5)
C7 0.057(7) 0.038(7) 0.052(8) -0.019(6) 0.003(6) -0.010(5)
N8 0.226(18) 0.042(7) 0.052(8) -0.024(7) 0.007(10) -0.018(9)
C8 0.061(7) 0.034(7) 0.047(7) -0.008(6) -0.001(6) -0.011(6)
C9 0.31(3) 0.040(10) 0.049(10) -0.015(8) -0.014(14) 0.000(14)
O1 0.116(8) 0.076(7) 0.087(9) -0.046(7) 0.019(8) -0.028(6)
C11 0.099(12) 0.030(7) 0.079(12) 0.008(8) -0.005(10) -0.015(7)
C10 0.27(3) 0.047(11) 0.059(11) -0.020(9) -0.005(15) -0.026(14)
S2B 0.099(6) 0.038(4) 0.043(4) -0.014(3) -0.005(4) -0.014(4)
S2A 0.084(5) 0.045(4) 0.048(4) -0.018(3) 0.010(4) -0.011(4)
O2A 0.030(7) 0.044(8) 0.071(10) -0.045(8) 0.001(7) -0.011(6)
O2B 0.038(8) 0.038(8) 0.061(10) -0.035(7) 0.025(7) -0.016(6)
S1B 0.062(5) 0.052(5) 0.072(5) -0.026(4) 0.003(4) -0.017(4)
S1A 0.068(5) 0.046(4) 0.070(5) -0.021(4) 0.007(4) -0.012(4)

loop_
_atom_type_symbol
_atom_type_description
_atom_type_scat_dispersion_real
_atom_type_scat_dispersion_imag
_atom_type_scat_source
C C 0.0033 0.0016 'International Tables Vol C Tables 4.2.6.8 and 6.1.1.4'
H H 0.0000 0.0000 'International Tables Vol C Tables 4.2.6.8 and 6.1.1.4'
N N 0.0061 0.0033 'International Tables Vol C Tables 4.2.6.8 and 6.1.1.4'
O O 0.0106 0.0060 'International Tables Vol C Tables 4.2.6.8 and 6.1.1.4'
S S 0.1246 0.1234 'International Tables Vol C Tables 4.2.6.8 and 6.1.1.4'
Fe Fe 0.3463 0.8444 'International Tables Vol C Tables 4.2.6.8 and 6.1.1.4'
Pd Pd -0.9988 1.0072 'International Tables Vol C Tables 4.2.6.8 and 6.1.1.4'

loop_
_geom_angle_atom_site_label_1
_geom_angle_atom_site_label_2
_geom_angle_atom_site_label_3
_geom_angle
_geom_angle_site_symmetry_1
_geom_angle_site_symmetry_3
C3 Pd1 C1 178.0(4) . .
C3 Pd1 C4 90.8(4) . .
C1 Pd1 C4 89.1(3) . .
C3 Pd1 C2 89.2(3) . .
C1 Pd1 C2 90.8(4) . .
C4 Pd1 C2 178.1(4) . .
N3 Fe2 N3 179.999(2) 2_576 .
N3 Fe2 N4 89.3(3) 2_576 2_476
N3 Fe2 N4 90.7(3) . 2_476
N3 Fe2 N4 90.7(3) 2_576 1_655
N3 Fe2 N4 89.3(3) . 1_655
N4 Fe2 N4 180.0(5) 2_476 1_655
N3 Fe2 N9 89.7(3) 2_576 2_576
N3 Fe2 N9 90.3(3) . 2_576
N4 Fe2 N9 89.6(3) 2_476 2_576
N4 Fe2 N9 90.4(3) 1_655 2_576
N3 Fe2 N9 90.3(3) 2_576 .
N3 Fe2 N9 89.7(3) . .
N4 Fe2 N9 90.3(3) 2_476 .
N4 Fe2 N9 89.7(3) 1_655 .
N9 Fe2 N9 180.0(4) 2_576 .
N2 C2 Pd1 176.7(10) . .
C4 N4 Fe2 177.2(10) . 1_455
C2 N2 Fe1 167.6(9) . .
N4 C4 Pd1 178.9(10) . .
N3 C3 Pd1 178.7(8) . .
C3 N3 Fe2 176.1(10) . .
N1 Fe1 N1 179.999(2) 1_655 2_477
N1 Fe1 N2 91.3(3) 1_655 2_577
N1 Fe1 N2 88.7(3) 2_477 2_577
N1 Fe1 N2 88.7(3) 1_655 .
N1 Fe1 N2 91.4(3) 2_477 .
N2 Fe1 N2 179.999(3) 2_577 .
N1 Fe1 N5 91.2(3) 1_655 .
N1 Fe1 N5 88.8(3) 2_477 .
N2 Fe1 N5 89.7(3) 2_577 .
N2 Fe1 N5 90.3(3) . .
N1 Fe1 N5 88.8(3) 1_655 2_577
N1 Fe1 N5 91.2(3) 2_477 2_577
N2 Fe1 N5 90.3(3) 2_577 2_577
N2 Fe1 N5 89.7(3) . 2_577
N5 Fe1 N5 180.000(3) . 2_577
C5 N5 N6 106.4(10) . .
C5 N5 Fe1 122.3(7) . .
N6 N5 Fe1 131.3(8) . .
C12 N9 N10 107.6(8) . .
C12 N9 Fe2 130.9(7) . .
N10 N9 Fe2 121.5(6) . .
N1 C1 Pd1 176.0(9) . .
C13 N10 N9 107.5(9) . .
N12 C14 C15 125.5(11) . .
N12 C14 H14 117.3 . .
C15 C14 H14 117.3 . .
C12 N11 C13 105.3(10) . .
C12 N11 N12 122.8(10) . .
C13 N11 N12 131.8(10) . .
N10 C13 N11 109.9(10) . .
N10 C13 H13 125.1 . .
N11 C13 H13 125.1 . .
N5 C5 N7 111.0(10) . .
N5 C5 H5 124.5 . .
N7 C5 H5 124.5 . .
N9 C12 N11 109.6(10) . .
N9 C12 H12 125.2 . .
N11 C12 H12 125.2 . .
C14 N12 N11 115.8(10) . .
C5 N7 C6A 104.5(14) . .
C5 N7 N8 130.3(11) . .
C6A N7 N8 121.7(15) . .
C5 N7 C6B 102.7(14) . .
C6A N7 C6B 39.3(13) . .
N8 N7 C6B 124.2(15) . .
C6B N6 N5 105.1(15) . .
C6B N6 C6A 40.6(14) . .
N5 N6 C6A 103.1(13) . .
C1 N1 Fe1 168.3(9) . 1_455
C15 C16 C17 116.0(12) . .
C15 C16 H16 122.0 . .
C17 C16 H16 122.0 . .
C16 C15 C14 129.1(12) . .
C16 C15 S2A 105.7(10) . .
C14 C15 S2A 121.8(10) . .
C16 C15 S2B 106.1(10) . .
C14 C15 S2B 121.1(9) . .
S2A C15 S2B 41.1(5) . .
C18A C17 C16 109.9(14) . .
C18A C17 C18B 42.0(14) . .
C16 C17 C18B 109.9(15) . .
C18A C17 H17 110.5 . .
C16 C17 H17 125.0 . .
C18B C17 H17 125.0 . .
N8 C7 C8 126.8(12) . .
N8 C7 H7 116.6 . .
C8 C7 H7 116.6 . .
C17 C18A S2B 95.9(17) . .
C17 C18A H18A 132.1 . .
S2B C18A H18A 132.1 . .
C7 N8 N7 121.7(11) . .
C9 C8 C7 128.1(13) . .
C9 C8 S1B 104.6(12) . .
C7 C8 S1B 123.7(10) . .
C9 C8 S1A 106.5(12) . .
C7 C8 S1A 124.0(10) . .
S1B C8 S1A 33.1(4) . .
C8 C9 C10 117.2(17) . .
C8 C9 H9 121.4 . .
C10 C9 H9 121.4 . .
N6 C6B N7 104(2) . .
N6 C6B H6B 128.0 . .
N7 C6B H6B 128.0 . .
C10 C11 S1B 109.5(13) . .
C10 C11 S1A 110.3(13) . .
S1B C11 S1A 32.8(4) . .
C10 C11 H11 124.8 . .
S1B C11 H11 116.3 . .
S1A C11 H11 124.8 . .
C11 C10 C9 112.8(17) . .
C11 C10 H10 123.6 . .
C9 C10 H10 123.6 . .
C15 S2B C18A 81.6(9) . .
C15 S2A C18B 81.7(9) . .
C17 C18B S2A 95.2(15) . .
C17 C18B H18B 132.4 . .
S2A C18B H18B 132.4 . .
C8 S1B C11 87.9(7) . .
C8 S1A C11 87.9(8) . .
N7 C6A N6 102.4(18) . .
N7 C6A H6A 128.8 . .
N6 C6A H6A 128.8 . .

loop_
_geom_bond_atom_site_label_1
_geom_bond_atom_site_label_2
_geom_bond_distance
_geom_bond_site_symmetry_2
Pd1 C3 1.976(11) .
Pd1 C1 1.987(10) .
Pd1 C4 1.998(11) .
Pd1 C2 2.009(10) .
Fe2 N3 2.150(9) 2_576
Fe2 N3 2.150(9) .
Fe2 N4 2.157(8) 2_476
Fe2 N4 2.157(8) 1_655
Fe2 N9 2.192(8) 2_576
Fe2 N9 2.192(8) .
C2 N2 1.133(13) .
N4 C4 1.127(14) .
N4 Fe2 2.157(8) 1_455
N2 Fe1 2.146(8) .
C3 N3 1.162(14) .
Fe1 N1 2.134(9) 1_655
Fe1 N1 2.134(9) 2_477
Fe1 N2 2.146(8) 2_577
Fe1 N5 2.167(9) .
Fe1 N5 2.167(9) 2_577
N5 C5 1.302(14) .
N5 N6 1.395(13) .
N9 C12 1.305(14) .
N9 N10 1.369(12) .
C1 N1 1.170(13) .
N10 C13 1.295(14) .
C14 N12 1.248(15) .
C14 C15 1.415(16) .
C14 H14 0.9300 .
N11 C12 1.350(15) .
N11 C13 1.359(14) .
N11 N12 1.394(13) .
C13 H13 0.9300 .
C5 N7 1.322(15) .
C5 H5 0.9300 .
C12 H12 0.9300 .
N7 C6A 1.38(3) .
N7 N8 1.412(16) .
N7 C6B 1.44(3) .
N6 C6B 1.32(3) .
N6 C6A 1.41(3) .
N1 Fe1 2.134(8) 1_455
C16 C15 1.368(17) .
C16 C17 1.379(16) .
C16 H16 0.9300 .
C15 S2A 1.778(15) .
C15 S2B 1.783(14) .
C17 C18A 1.37(3) .
C17 C18B 1.39(3) .
C17 H17 0.9300 .
C7 N8 1.211(16) .
C7 C8 1.415(16) .
C7 H7 0.9300 .
C18A S2B 2.03(3) .
C18A H18A 0.9300 .
C8 C9 1.29(2) .
C8 S1B 1.726(14) .
C8 S1A 1.723(14) .
C9 C10 1.34(2) .
C9 H9 0.9300 .
C6B H6B 0.9300 .
C11 C10 1.23(2) .
C11 S1B 1.738(17) .
C11 S1A 1.741(18) .
C11 H11 0.9300 .
C10 H10 0.9300 .
S2A C18B 2.03(3) .
C18B H18B 0.9300 .
C6A H6A 0.9300 .
